data_4107030
loop_
_publ_author_name
'Amanda C. Bowman'
'Carsten Milsmann'
'Eckhard Bill'
'Zo\"e R. Turner'
'Emil Lobkovsky'
'Serena DeBeer'
'Karl Wieghardt'
'Paul J. Chirik'

_publ_section_title
;
 Synthesis and Electronic Structure Determination of N-Alkyl-Substituted
 Bis(imino)pyridine Iron Imides Exhibiting Spin Crossover Behavior
;
_journal_name_full 'Journal of the American Chemical Society'
_journal_page_first 17353
_journal_page_last 17369
_journal_paper_doi 10.1021/ja205736m
_journal_volume 133
_journal_year 2011
_chemical_formula_moiety 'C43 H58 Fe N4'
_chemical_formula_sum 'C43 H58 Fe N4'
_chemical_formula_weight 686.78
_chemical_name_systematic
;
 ?
;
_space_group_IT_number 11
_symmetry_cell_setting monoclinic
_symmetry_space_group_name_Hall '-P 2yb'
_symmetry_space_group_name_H-M 'P 1 21/m 1'
_atom_sites_solution_hydrogens difmap
_atom_sites_solution_primary direct
_atom_sites_solution_secondary difmap
_audit_creation_method SHELXL-97
_cell_angle_alpha 90.00
_cell_angle_beta 92.519(3)
_cell_angle_gamma 90.00
_cell_formula_units_Z 2
_cell_length_a 8.8669(5)
_cell_length_b 19.9508(10)
_cell_length_c 10.3408(5)
_cell_measurement_reflns_used 4289
_cell_measurement_temperature 173(2)
_cell_measurement_theta_max 26.16
_cell_measurement_theta_min 2.30
_cell_volume 1827.54(16)
_computing_cell_refinement 'Bruker SAINT+'
_computing_data_collection 'Bruker APEX2'
_computing_data_reduction 'Bruker SAINT+'
_computing_molecular_graphics 'Bruker SHELXTL'
_computing_publication_material 'Bruker SHELXTL'
_computing_structure_refinement 'SHELXL-97 (Sheldrick, 1997)'
_computing_structure_solution 'SHELXS-97 (Sheldrick, 1990)'
_diffrn_ambient_temperature 173(2)
_diffrn_measured_fraction_theta_full 1.000
_diffrn_measured_fraction_theta_max 1.000
_diffrn_measurement_device_type 'Bruker X8 APEX II diffractometer'
_diffrn_measurement_method 'phi and omega scans'
_diffrn_radiation_monochromator graphite
_diffrn_radiation_source 'fine-focus sealed tube'
_diffrn_radiation_type MoK\a
_diffrn_radiation_wavelength 0.71073
_diffrn_reflns_av_R_equivalents 0.0491
_diffrn_reflns_av_sigmaI/netI 0.0551
_diffrn_reflns_limit_h_max 11
_diffrn_reflns_limit_h_min -11
_diffrn_reflns_limit_k_max 26
_diffrn_reflns_limit_k_min -25
_diffrn_reflns_limit_l_max 13
_diffrn_reflns_limit_l_min -13
_diffrn_reflns_number 19001
_diffrn_reflns_theta_full 28.31
_diffrn_reflns_theta_max 28.31
_diffrn_reflns_theta_min 1.97
_exptl_absorpt_coefficient_mu 0.449
_exptl_absorpt_correction_T_max 0.9779
_exptl_absorpt_correction_T_min 0.7155
_exptl_absorpt_correction_type multi-scan
_exptl_absorpt_process_details SADABS
_exptl_crystal_colour green
_exptl_crystal_density_diffrn 1.248
_exptl_crystal_description 'dimond shaped plate'
_exptl_crystal_F_000 740
_exptl_crystal_size_max 0.80
_exptl_crystal_size_mid 0.35
_exptl_crystal_size_min 0.05
_refine_diff_density_max 0.528
_refine_diff_density_min -0.322
_refine_diff_density_rms 0.059
_refine_ls_extinction_method none
_refine_ls_goodness_of_fit_ref 1.026
_refine_ls_hydrogen_treatment refall
_refine_ls_matrix_type full
_refine_ls_number_parameters 349
_refine_ls_number_reflns 4674
_refine_ls_number_restraints 0
_refine_ls_restrained_S_all 1.026
_refine_ls_R_factor_all 0.0632
_refine_ls_R_factor_gt 0.0417
_refine_ls_shift/su_max 0.025
_refine_ls_shift/su_mean 0.001
_refine_ls_structure_factor_coef Fsqd
_refine_ls_weighting_details 'calc w=1/[\s^2^(Fo^2^)+(0.0461P)^2^+0.3557P] where P=(Fo^2^+2Fc^2^)/3'
_refine_ls_weighting_scheme calc
_refine_ls_wR_factor_gt 0.0904
_refine_ls_wR_factor_ref 0.0987
_reflns_number_gt 3559
_reflns_number_total 4674
_reflns_threshold_expression >2sigma(I)
_cod_data_source_file ja205736m_si_002_1.cif
_cod_data_source_block iPrPDIFeN1Ad
_cod_database_code 4107030

loop_
_symmetry_equiv_pos_as_xyz
'x, y, z'
'-x, y+1/2, -z'
'-x, -y, -z'
'x, -y-1/2, z'

loop_
_atom_site_label
_atom_site_type_symbol
_atom_site_fract_x
_atom_site_fract_y
_atom_site_fract_z
_atom_site_U_iso_or_equiv
_atom_site_adp_type
_atom_site_occupancy
_atom_site_symmetry_multiplicity
_atom_site_calc_flag
_atom_site_refinement_flags
Fe1 Fe 0.69797(3) 0.2500 0.15594(2) 0.01531(7) Uani 1 2 d S
N1 N 0.69101(12) 0.15647(5) 0.10746(10) 0.0160(3) Uani 1 1 d .
N2 N 0.80218(17) 0.2500 -0.00017(14) 0.0149(3) Uani 1 2 d S
N3 N 0.64278(19) 0.2500 0.30607(15) 0.0190(4) Uani 1 2 d S
C1 C 0.7800(2) 0.06538(8) -0.03826(14) 0.0284(4) Uani 1 1 d .
H1C H 0.782(2) 0.0624(9) -0.1284(17) 0.045(5) Uiso 1 1 d .
H1B H 0.701(2) 0.0388(9) -0.0121(18) 0.054(6) Uiso 1 1 d .
H1A H 0.874(2) 0.0468(10) -0.0098(19) 0.061(6) Uiso 1 1 d .
C2 C 0.76732(16) 0.13625(7) 0.00552(12) 0.0185(3) Uani 1 1 d .
C3 C 0.82928(15) 0.19057(7) -0.06283(12) 0.0169(3) Uani 1 1 d .
C4 C 0.90079(16) 0.18990(7) -0.18036(13) 0.0209(3) Uani 1 1 d .
H4 H 0.9202(16) 0.1487(7) -0.2188(13) 0.019(4) Uiso 1 1 d .
C5 C 0.9390(2) 0.2500 -0.23748(18) 0.0220(5) Uani 1 2 d S
H5 H 0.987(3) 0.2500 -0.318(2) 0.034(6) Uiso 1 2 d S
C6 C 0.61525(16) 0.10605(7) 0.18153(12) 0.0176(3) Uani 1 1 d .
C7 C 0.45797(16) 0.10141(7) 0.16627(12) 0.0196(3) Uani 1 1 d .
C8 C 0.38565(17) 0.05487(7) 0.24247(13) 0.0231(3) Uani 1 1 d .
H8 H 0.2839(17) 0.0514(7) 0.2336(13) 0.019(4) Uiso 1 1 d .
C9 C 0.46567(18) 0.01296(7) 0.32697(13) 0.0260(4) Uani 1 1 d .
H9 H 0.4134(17) -0.0186(8) 0.3788(14) 0.026(4) Uiso 1 1 d .
C10 C 0.62023(18) 0.01720(7) 0.33756(13) 0.0247(4) Uani 1 1 d .
H10 H 0.6712(16) -0.0099(7) 0.3927(13) 0.020(4) Uiso 1 1 d .
C11 C 0.69941(16) 0.06391(7) 0.26614(13) 0.0202(3) Uani 1 1 d .
C12 C 0.36852(17) 0.14393(8) 0.06823(14) 0.0240(3) Uani 1 1 d .
H12 H 0.4049(19) 0.1873(8) 0.0741(15) 0.031(4) Uiso 1 1 d .
C13 C 0.20034(19) 0.14863(10) 0.09209(17) 0.0356(4) Uani 1 1 d .
H13C H 0.1789(19) 0.1644(9) 0.1804(16) 0.044(5) Uiso 1 1 d .
H13B H 0.150(2) 0.1062(10) 0.0758(17) 0.052(6) Uiso 1 1 d .
H13A H 0.153(2) 0.1807(9) 0.0348(16) 0.042(5) Uiso 1 1 d .
C14 C 0.3879(2) 0.11803(9) -0.06924(15) 0.0336(4) Uani 1 1 d .
H14C H 0.3182(19) 0.1431(8) -0.1287(15) 0.035(5) Uiso 1 1 d .
H14B H 0.489(2) 0.1212(8) -0.0974(16) 0.037(5) Uiso 1 1 d .
H14A H 0.358(2) 0.0725(9) -0.0769(16) 0.042(5) Uiso 1 1 d .
C15 C 0.86986(17) 0.06783(8) 0.28311(14) 0.0255(4) Uani 1 1 d .
H15 H 0.9095(17) 0.0902(8) 0.2096(14) 0.026(4) Uiso 1 1 d .
C16 C 0.9430(2) -0.00120(9) 0.29039(19) 0.0404(5) Uani 1 1 d .
H16C H 0.917(2) -0.0244(9) 0.3672(17) 0.044(5) Uiso 1 1 d .
H16B H 1.052(2) 0.0013(9) 0.2933(16) 0.042(5) Uiso 1 1 d .
H16A H 0.914(2) -0.0300(10) 0.2170(19) 0.064(6) Uiso 1 1 d .
C17 C 0.9184(2) 0.11013(10) 0.40058(17) 0.0395(5) Uani 1 1 d .
H17C H 0.880(2) 0.1579(10) 0.3901(18) 0.056(6) Uiso 1 1 d .
H17B H 1.022(2) 0.1105(8) 0.4101(15) 0.036(5) Uiso 1 1 d .
H17A H 0.8765(19) 0.0903(8) 0.4812(16) 0.038(5) Uiso 1 1 d .
C18 C 0.5441(2) 0.2500 0.41298(17) 0.0182(4) Uani 1 2 d S
C19 C 0.57542(18) 0.31257(7) 0.49829(13) 0.0220(3) Uani 1 1 d .
H19B H 0.5533(18) 0.3523(8) 0.4453(14) 0.030(4) Uiso 1 1 d .
H19A H 0.6829(18) 0.3127(8) 0.5286(14) 0.026(4) Uiso 1 1 d .
C20 C 0.3781(2) 0.2500 0.36659(19) 0.0245(5) Uani 1 2 d S
H20 H 0.3608(18) 0.2894(7) 0.3133(14) 0.024(4) Uiso 1 1 d .
C21 C 0.2743(2) 0.2500 0.4813(2) 0.0259(5) Uani 1 2 d S
H21 H 0.173(3) 0.2500 0.455(2) 0.028(6) Uiso 1 2 d S
C22 C 0.30623(18) 0.31263(8) 0.56318(14) 0.0272(4) Uani 1 1 d .
H22B H 0.2376(18) 0.3129(8) 0.6351(14) 0.028(4) Uiso 1 1 d .
H22A H 0.2880(19) 0.3524(9) 0.5123(16) 0.040(5) Uiso 1 1 d .
C23 C 0.47056(18) 0.31245(7) 0.61275(13) 0.0227(3) Uani 1 1 d .
H23 H 0.4919(16) 0.3529(7) 0.6638(13) 0.019(4) Uiso 1 1 d .
C24 C 0.5010(3) 0.2500 0.69518(18) 0.0236(5) Uani 1 2 d S
H24B H 0.608(3) 0.2500 0.731(2) 0.041(7) Uiso 1 2 d S
H24A H 0.442(2) 0.2500 0.766(2) 0.025(6) Uiso 1 2 d S

loop_
_atom_site_aniso_label
_atom_site_aniso_U_11
_atom_site_aniso_U_22
_atom_site_aniso_U_33
_atom_site_aniso_U_23
_atom_site_aniso_U_13
_atom_site_aniso_U_12
Fe1 0.01921(14) 0.01461(14) 0.01240(12) 0.000 0.00416(10) 0.000
N1 0.0178(6) 0.0164(6) 0.0141(5) 0.0007(4) 0.0019(4) -0.0012(5)
N2 0.0159(8) 0.0140(8) 0.0150(7) 0.000 0.0009(6) 0.000
N3 0.0264(9) 0.0130(8) 0.0179(8) 0.000 0.0042(7) 0.000
C1 0.0422(9) 0.0199(7) 0.0240(7) -0.0052(6) 0.0122(7) 0.0001(7)
C2 0.0211(7) 0.0183(7) 0.0162(6) -0.0024(5) 0.0022(5) 0.0007(6)
C3 0.0161(7) 0.0183(7) 0.0164(6) -0.0006(5) 0.0003(5) 0.0027(5)
C4 0.0211(7) 0.0223(8) 0.0197(7) -0.0027(6) 0.0044(6) 0.0024(6)
C5 0.0221(10) 0.0269(11) 0.0175(9) 0.000 0.0084(8) 0.000
C6 0.0245(7) 0.0139(6) 0.0146(6) -0.0024(5) 0.0053(5) -0.0031(6)
C7 0.0250(7) 0.0178(7) 0.0163(6) -0.0040(5) 0.0031(6) -0.0034(6)
C8 0.0239(8) 0.0236(7) 0.0221(7) -0.0046(6) 0.0054(6) -0.0088(6)
C9 0.0387(9) 0.0204(7) 0.0198(7) 0.0004(6) 0.0100(6) -0.0079(7)
C10 0.0374(9) 0.0189(7) 0.0183(7) 0.0034(6) 0.0050(6) 0.0025(7)
C11 0.0262(8) 0.0173(7) 0.0173(6) -0.0018(5) 0.0041(6) 0.0010(6)
C12 0.0248(8) 0.0216(7) 0.0253(7) 0.0006(6) -0.0029(6) -0.0052(6)
C13 0.0253(9) 0.0467(11) 0.0342(9) -0.0019(8) -0.0053(7) -0.0013(8)
C14 0.0391(10) 0.0419(10) 0.0196(7) 0.0060(7) -0.0025(7) -0.0090(8)
C15 0.0258(8) 0.0272(8) 0.0239(7) 0.0051(6) 0.0049(6) 0.0054(6)
C16 0.0338(9) 0.0334(9) 0.0546(11) 0.0083(9) 0.0109(8) 0.0128(8)
C17 0.0269(9) 0.0495(11) 0.0417(10) -0.0070(9) -0.0031(8) 0.0045(8)
C18 0.0239(10) 0.0182(10) 0.0128(8) 0.000 0.0035(8) 0.000
C19 0.0284(8) 0.0203(7) 0.0179(6) -0.0018(6) 0.0067(6) -0.0041(6)
C20 0.0279(11) 0.0291(12) 0.0164(9) 0.000 0.0010(8) 0.000
C21 0.0176(10) 0.0359(12) 0.0242(10) 0.000 0.0012(9) 0.000
C22 0.0288(8) 0.0280(8) 0.0256(7) 0.0045(6) 0.0094(6) 0.0082(7)
C23 0.0313(8) 0.0188(7) 0.0185(7) -0.0045(6) 0.0068(6) -0.0022(6)
C24 0.0286(11) 0.0298(11) 0.0128(9) 0.000 0.0038(8) 0.000

loop_
_atom_type_symbol
_atom_type_description
_atom_type_scat_dispersion_real
_atom_type_scat_dispersion_imag
_atom_type_scat_source
C C 0.0033 0.0016 'International Tables Vol C Tables 4.2.6.8 and 6.1.1.4'
H H 0.0000 0.0000 'International Tables Vol C Tables 4.2.6.8 and 6.1.1.4'
Fe Fe 0.3463 0.8444 'International Tables Vol C Tables 4.2.6.8 and 6.1.1.4'
N N 0.0061 0.0033 'International Tables Vol C Tables 4.2.6.8 and 6.1.1.4'

loop_
_geom_angle_atom_site_label_1
_geom_angle_atom_site_label_2
_geom_angle_atom_site_label_3
_geom_angle
_geom_angle_site_symmetry_1
_geom_angle_site_symmetry_3
N3 Fe1 N2 168.10(8) . .
N3 Fe1 N1 103.71(3) . .
N2 Fe1 N1 77.89(3) . .
N3 Fe1 N1 103.71(3) . 4_565
N2 Fe1 N1 77.89(3) . 4_565
N1 Fe1 N1 149.86(6) . 4_565
C2 N1 C6 118.00(11) . .
C2 N1 Fe1 118.91(9) . .
C6 N1 Fe1 122.96(8) . .
C3 N2 C3 118.82(15) . 4_565
C3 N2 Fe1 120.16(8) . .
C3 N2 Fe1 120.16(8) 4_565 .
C18 N3 Fe1 159.87(15) . .
N1 C2 C3 112.48(12) . .
N1 C2 C1 124.89(12) . .
C3 C2 C1 122.54(12) . .
N2 C3 C4 120.89(12) . .
N2 C3 C2 110.12(11) . .
C4 C3 C2 128.89(12) . .
C5 C4 C3 119.48(13) . .
C4 C5 C4 119.89(17) 4_565 .
C7 C6 C11 122.02(12) . .
C7 C6 N1 118.01(12) . .
C11 C6 N1 119.97(12) . .
C8 C7 C6 117.50(13) . .
C8 C7 C12 120.69(13) . .
C6 C7 C12 121.79(12) . .
C9 C8 C7 121.64(14) . .
C10 C9 C8 119.74(13) . .
C9 C10 C11 121.47(14) . .
C10 C11 C6 117.58(14) . .
C10 C11 C15 119.66(13) . .
C6 C11 C15 122.75(12) . .
C7 C12 C13 114.34(13) . .
C7 C12 C14 110.79(13) . .
C13 C12 C14 108.76(13) . .
C11 C15 C16 112.30(13) . .
C11 C15 C17 111.45(12) . .
C16 C15 C17 110.87(14) . .
N3 C18 C20 111.62(15) . .
N3 C18 C19 109.76(11) . .
C20 C18 C19 108.99(11) . .
N3 C18 C19 109.76(11) . 4_565
C20 C18 C19 108.99(11) . 4_565
C19 C18 C19 107.63(15) . 4_565
C23 C19 C18 109.79(12) . .
C21 C20 C18 111.10(16) . .
C22 C21 C22 109.62(17) . 4_565
C22 C21 C20 109.00(12) . .
C22 C21 C20 109.00(12) 4_565 .
C23 C22 C21 109.62(13) . .
C24 C23 C22 109.43(13) . .
C24 C23 C19 109.45(13) . .
C22 C23 C19 110.06(12) . .
C23 C24 C23 109.37(16) 4_565 .

loop_
_geom_bond_atom_site_label_1
_geom_bond_atom_site_label_2
_geom_bond_distance
_geom_bond_site_symmetry_2
Fe1 N3 1.6481(15) .
Fe1 N2 1.8950(15) .
Fe1 N1 1.9325(11) .
Fe1 N1 1.9325(11) 4_565
N1 C2 1.3395(16) .
N1 C6 1.4474(17) .
N2 C3 1.3773(15) .
N2 C3 1.3773(15) 4_565
N3 C18 1.440(2) .
C1 C2 1.490(2) .
C2 C3 1.4178(19) .
C3 C4 1.3954(18) .
C4 C5 1.3852(17) .
C5 C4 1.3852(17) 4_565
C6 C7 1.400(2) .
C6 C11 1.4043(19) .
C7 C8 1.3922(19) .
C7 C12 1.519(2) .
C8 C9 1.383(2) .
C9 C10 1.373(2) .
C10 C11 1.397(2) .
C11 C15 1.516(2) .
C12 C13 1.525(2) .
C12 C14 1.529(2) .
C15 C16 1.523(2) .
C15 C17 1.525(2) .
C18 C20 1.528(3) .
C18 C19 1.5466(18) .
C18 C19 1.5466(18) 4_565
C19 C23 1.5369(19) .
C20 C21 1.533(3) .
C21 C22 1.529(2) .
C21 C22 1.529(2) 4_565
C22 C23 1.523(2) .
C23 C24 1.5270(18) .
C24 C23 1.5270(18) 4_565
